data_1518736
loop_
_publ_author_name
'Nielsen, Christian Benedikt Orea'
'S\/orensen, Henning Osholm'
'Kongsted, Jacob'

_publ_section_title
;
 Comparison between Theoretically and Experimentally Determined Electronic
 Properties: Applications to Two-Photon Singlet Oxygen Sensitizers.
;
_journal_issue 10
_journal_name_full 'The journal of physical chemistry. A'
_journal_page_first 1906
_journal_page_last 1916
_journal_paper_doi 10.1021/jp5122849
_journal_volume 119
_journal_year 2015
_chemical_formula_moiety 'C48 H40 N2 O2, C7 H8 O'
_chemical_formula_sum 'C55 H48 N2 O3'
_chemical_formula_weight 784.95
_chemical_name_systematic
; 
 ? 
;
_space_group_IT_number 2
_symmetry_cell_setting triclinic
_symmetry_space_group_name_Hall '-P 1'
_symmetry_space_group_name_H-M 'P -1'
_atom_sites_solution_hydrogens difmap
_atom_sites_solution_primary direct
_atom_sites_solution_secondary difmap
_audit_creation_method 'SHELXL-97 and manual editing'
_cell_angle_alpha 109.803(19)
_cell_angle_beta 94.46(2)
_cell_angle_gamma 103.692(20)
_cell_formula_units_Z 2
_cell_length_a 10.069(4)
_cell_length_b 13.876(3)
_cell_length_c 16.500(6)
_cell_measurement_reflns_used 21793
_cell_measurement_temperature 122(1)
_cell_measurement_theta_max 25.0
_cell_measurement_theta_min 1.33
_cell_volume 2075.7(13)
_computing_cell_refinement 'DIRAX (Duisenberg, 1992)'
_computing_data_collection 'COLLECT (Nonius, 1999)'
_computing_data_reduction 'EvalCCD (Duisenberg, 2003)'
_computing_structure_refinement 'SHELXL-97 (Sheldrick, 1997)'
_computing_structure_solution 'SIR97 (Altomare, 1990)'
_diffrn_ambient_temperature 122(1)
_diffrn_measured_fraction_theta_full 1.000
_diffrn_measured_fraction_theta_max 1.000
_diffrn_measurement_device_type 'Nonius KappaCCD'
_diffrn_measurement_method '\w and \f scans'
_diffrn_radiation_monochromator graphite
_diffrn_radiation_source 'fine-focus sealed tube'
_diffrn_radiation_type MoK\a
_diffrn_radiation_wavelength 0.71073
_diffrn_reflns_av_R_equivalents 0.0622
_diffrn_reflns_av_sigmaI/netI 0.0336
_diffrn_reflns_limit_h_max 11
_diffrn_reflns_limit_h_min -11
_diffrn_reflns_limit_k_max 16
_diffrn_reflns_limit_k_min -16
_diffrn_reflns_limit_l_max 19
_diffrn_reflns_limit_l_min -19
_diffrn_reflns_number 53270
_diffrn_reflns_theta_full 25.00
_diffrn_reflns_theta_max 25.00
_diffrn_reflns_theta_min 1.33
_exptl_absorpt_coefficient_mu 0.077
_exptl_absorpt_correction_type none
_exptl_crystal_colour Yellow
_exptl_crystal_density_diffrn 1.256
_exptl_crystal_density_method 'not measured'
_exptl_crystal_description Prism
_exptl_crystal_F_000 832
_exptl_crystal_size_max 0.49
_exptl_crystal_size_mid 0.30
_exptl_crystal_size_min 0.11
_refine_diff_density_max 0.451
_refine_diff_density_min -0.246
_refine_diff_density_rms 0.045
_refine_ls_extinction_method none
_refine_ls_goodness_of_fit_ref 1.055
_refine_ls_hydrogen_treatment constr
_refine_ls_matrix_type full
_refine_ls_number_parameters 587
_refine_ls_number_reflns 7293
_refine_ls_number_restraints 72
_refine_ls_restrained_S_all 1.079
_refine_ls_R_factor_all 0.0733
_refine_ls_R_factor_gt 0.0501
_refine_ls_shift/su_max 0.000
_refine_ls_shift/su_mean 0.000
_refine_ls_structure_factor_coef Fsqd
_refine_ls_weighting_details 'calc w=1/[\s^2^(Fo^2^)+(0.0467P)^2^+1.4717P] where P=(Fo^2^+2Fc^2^)/3'
_refine_ls_weighting_scheme calc
_refine_ls_wR_factor_gt 0.1116
_refine_ls_wR_factor_ref 0.1255
_reflns_number_gt 5585
_reflns_number_total 7293
_reflns_threshold_expression >2sigma(I)
_cod_data_source_file jp5122849_si_004.cif
_cod_data_source_block sample10
_cod_depositor_comments
;
The following automatic conversions were performed:
'_atom_site_symetry_multiplicity' tag replaced with
'_atom_site_symmetry_multiplicity'.

Automatic conversion script
Id: cif_correct_tags 1440 2010-10-19 06:21:57Z saulius 

The following automatic conversions were performed:

'_exptl_absorpt_correction_type' value 'None' changed to 'none'
according to
/usr/data/users/saulius/crontab/automatic-downloads/rss-feeds/ACS/lib/dictionaries/cif_core.dic
dictionary named 'cif_core.dic' version 2.4.2 from 2011-04-26.

Automatic conversion script
Id: cif_fix_values 3008 2015-01-20 13:52:24Z robertas 

 Adding full bibliography for 1518735--1518737.cif.
;
_cod_original_cell_volume 2075.6(12)
_cod_database_code 1518736

loop_
_symmetry_equiv_pos_as_xyz
'x, y, z'
'-x, -y, -z'

loop_
_atom_site_label
_atom_site_type_symbol
_atom_site_fract_x
_atom_site_fract_y
_atom_site_fract_z
_atom_site_U_iso_or_equiv
_atom_site_adp_type
_atom_site_occupancy
_atom_site_symmetry_multiplicity
_atom_site_calc_flag
_atom_site_refinement_flags
_atom_site_disorder_assembly
_atom_site_disorder_group
O1 O 0.39305(15) -0.55157(11) -0.14538(9) 0.0312(4) Uani 1 1 d . . .
N1 N -0.21042(17) -1.17877(12) -0.39559(10) 0.0223(4) Uani 1 1 d . . .
C1 C 0.2158(2) -0.58828(15) -0.06567(12) 0.0221(4) Uani 1 1 d . . .
C2 C 0.3306(2) -0.51454(16) -0.07464(12) 0.0231(4) Uani 1 1 d . . .
C3 C 0.3755(2) -0.41057(16) -0.01493(13) 0.0251(5) Uani 1 1 d . . .
H3 H 0.4514 -0.3616 -0.0235 0.030 Uiso 1 1 calc R . .
C4 C 0.5203(2) -0.48305(17) -0.15063(14) 0.0310(5) Uani 1 1 d . . .
H4A H 0.5012 -0.4240 -0.1648 0.046 Uiso 1 1 calc R . .
H4B H 0.5638 -0.5237 -0.1964 0.046 Uiso 1 1 calc R . .
H4C H 0.5831 -0.4545 -0.0943 0.046 Uiso 1 1 calc R . .
C5 C 0.1649(2) -0.69569(15) -0.13280(13) 0.0246(5) Uani 1 1 d . . .
H5 H 0.2077 -0.7099 -0.1833 0.029 Uiso 1 1 calc R . .
C6 C 0.0644(2) -0.77511(16) -0.12948(13) 0.0258(5) Uani 1 1 d . . .
H6 H 0.0280 -0.7620 -0.0766 0.031 Uiso 1 1 calc R . .
C7 C 0.0032(2) -0.88047(15) -0.19795(13) 0.0226(4) Uani 1 1 d . . .
C8 C 0.0389(2) -0.91040(15) -0.28160(13) 0.0220(4) Uani 1 1 d . . .
H8 H 0.1111 -0.8624 -0.2942 0.026 Uiso 1 1 calc R . .
C9 C -0.0286(2) -1.00822(15) -0.34621(13) 0.0212(4) Uani 1 1 d . . .
H9 H -0.0025 -1.0267 -0.4024 0.025 Uiso 1 1 calc R . .
C10 C -0.1353(2) -1.08004(15) -0.32925(12) 0.0201(4) Uani 1 1 d . . .
C11 C -0.1676(2) -1.05311(16) -0.24564(13) 0.0245(5) Uani 1 1 d . . .
H11 H -0.2370 -1.1023 -0.2323 0.029 Uiso 1 1 calc R . .
C12 C -0.0994(2) -0.95511(16) -0.18173(13) 0.0266(5) Uani 1 1 d . . .
H12 H -0.1233 -0.9381 -0.1250 0.032 Uiso 1 1 calc R . .
C13 C -0.2439(2) -1.27232(15) -0.37390(12) 0.0207(4) Uani 1 1 d . . .
C14 C -0.3808(2) -1.32866(16) -0.38212(13) 0.0273(5) Uani 1 1 d . . .
H14 H -0.4539 -1.3035 -0.3995 0.033 Uiso 1 1 calc R . .
C15 C -0.4110(3) -1.42179(17) -0.36492(14) 0.0350(6) Uani 1 1 d . . .
H15 H -0.5050 -1.4604 -0.3706 0.042 Uiso 1 1 calc R . .
C16 C -0.3056(3) -1.45864(17) -0.33956(15) 0.0384(6) Uani 1 1 d . . .
H16 H -0.3267 -1.5233 -0.3290 0.046 Uiso 1 1 calc R . .
C17 C -0.1693(3) -1.40149(19) -0.32958(15) 0.0391(6) Uani 1 1 d . . .
H17 H -0.0966 -1.4262 -0.3110 0.047 Uiso 1 1 calc R . .
C18 C -0.1377(2) -1.30803(17) -0.34660(14) 0.0292(5) Uani 1 1 d . . .
H18 H -0.0437 -1.2687 -0.3395 0.035 Uiso 1 1 calc R . .
C19 C -0.25902(19) -1.18669(15) -0.48096(12) 0.0189(4) Uani 1 1 d . . .
C20 C -0.2932(2) -1.28528(15) -0.54985(12) 0.0212(4) Uani 1 1 d . . .
H20 H -0.2833 -1.3464 -0.5390 0.025 Uiso 1 1 calc R . .
C21 C -0.3414(2) -1.29494(16) -0.63377(13) 0.0256(5) Uani 1 1 d . . .
H21 H -0.3645 -1.3627 -0.6800 0.031 Uiso 1 1 calc R . .
C22 C -0.3565(2) -1.20740(17) -0.65115(13) 0.0276(5) Uani 1 1 d . . .
H22 H -0.3893 -1.2144 -0.7090 0.033 Uiso 1 1 calc R . .
C23 C -0.3232(2) -1.10898(16) -0.58315(13) 0.0271(5) Uani 1 1 d . . .
H23 H -0.3333 -1.0483 -0.5947 0.032 Uiso 1 1 calc R . .
C24 C -0.2752(2) -1.09803(15) -0.49854(13) 0.0228(4) Uani 1 1 d . . .
H24 H -0.2533 -1.0302 -0.4525 0.027 Uiso 1 1 calc R . .
O1' O 0.14022(16) -0.41465(11) 0.14091(9) 0.0327(4) Uani 1 1 d . . .
N1' N 0.69556(18) 0.22365(12) 0.39407(10) 0.0239(4) Uani 1 1 d . . .
C1' C 0.3114(2) -0.37581(15) 0.05790(12) 0.0246(5) Uani 1 1 d . . .
C2' C 0.1986(2) -0.45032(16) 0.06769(12) 0.0242(5) Uani 1 1 d . . .
C3' C 0.1518(2) -0.55292(15) 0.00692(13) 0.0237(4) Uani 1 1 d . . .
H3' H 0.0738 -0.6011 0.0144 0.028 Uiso 1 1 calc R . .
C4' C 0.0420(2) -0.49297(17) 0.16066(14) 0.0317(5) Uani 1 1 d . . .
H4A' H -0.0420 -0.5225 0.1160 0.048 Uiso 1 1 calc R . .
H4B' H 0.0182 -0.4597 0.2181 0.048 Uiso 1 1 calc R . .
H4C' H 0.0826 -0.5504 0.1614 0.048 Uiso 1 1 calc R . .
C5' C 0.3590(2) -0.26716(16) 0.12414(13) 0.0271(5) Uani 1 1 d . . .
H5' H 0.2963 -0.2443 0.1615 0.032 Uiso 1 1 calc R . .
C6' C 0.4819(2) -0.19821(16) 0.13636(13) 0.0272(5) Uani 1 1 d . . .
H6' H 0.5438 -0.2214 0.0984 0.033 Uiso 1 1 calc R . .
C7' C 0.5325(2) -0.08932(15) 0.20284(13) 0.0235(4) Uani 1 1 d . . .
C8' C 0.4547(2) -0.04360(15) 0.26421(13) 0.0262(5) Uani 1 1 d . . .
H8' H 0.3636 -0.0834 0.2636 0.031 Uiso 1 1 calc R . .
C9' C 0.5089(2) 0.05880(15) 0.32568(13) 0.0245(5) Uani 1 1 d . . .
H9' H 0.4545 0.0884 0.3667 0.029 Uiso 1 1 calc R . .
C10' C 0.6416(2) 0.11860(15) 0.32803(12) 0.0209(4) Uani 1 1 d . . .
C11' C 0.7200(2) 0.07380(16) 0.26776(13) 0.0259(5) Uani 1 1 d . . .
H11' H 0.8114 0.1136 0.2689 0.031 Uiso 1 1 calc R . .
C12' C 0.6657(2) -0.02818(16) 0.20632(13) 0.0260(5) Uani 1 1 d . . .
H12' H 0.7205 -0.0574 0.1654 0.031 Uiso 1 1 calc R . .
C13' C 0.7426(2) 0.31314(15) 0.37144(13) 0.0220(4) Uani 1 1 d . . .
C14' C 0.8160(2) 0.41178(15) 0.43556(14) 0.0257(5) Uani 1 1 d . . .
H14' H 0.8374 0.4174 0.4944 0.031 Uiso 1 1 calc R . .
C15' C 0.8576(2) 0.50107(16) 0.41418(15) 0.0305(5) Uani 1 1 d . . .
H15' H 0.9081 0.5673 0.4585 0.037 Uiso 1 1 calc R . .
C16' C 0.8270(2) 0.49562(17) 0.32944(16) 0.0337(5) Uani 1 1 d . . .
H16' H 0.8558 0.5574 0.3152 0.040 Uiso 1 1 calc R . .
C17' C 0.7537(2) 0.39871(17) 0.26575(15) 0.0326(5) Uani 1 1 d . . .
H17' H 0.7322 0.3940 0.2072 0.039 Uiso 1 1 calc R . .
C18' C 0.7110(2) 0.30793(16) 0.28606(14) 0.0284(5) Uani 1 1 d . . .
H18' H 0.6600 0.2421 0.2415 0.034 Uiso 1 1 calc R . .
C19' C 0.7465(2) 0.22715(14) 0.47963(12) 0.0209(4) Uani 1 1 d . . .
C20' C 0.8752(2) 0.21158(16) 0.49667(14) 0.0267(5) Uani 1 1 d . . .
H20' H 0.9302 0.1991 0.4520 0.032 Uiso 1 1 calc R . .
C22' C 0.8447(2) 0.23354(16) 0.64377(14) 0.0278(5) Uani 1 1 d . . .
H22' H 0.8784 0.2360 0.7001 0.033 Uiso 1 1 calc R . .
C21' C 0.9241(2) 0.21414(16) 0.57816(14) 0.0285(5) Uani 1 1 d . . .
H21' H 1.0119 0.2026 0.5892 0.034 Uiso 1 1 calc R . .
C23' C 0.7169(2) 0.24925(18) 0.62711(14) 0.0326(5) Uani 1 1 d . . .
H23' H 0.6625 0.2624 0.6721 0.039 Uiso 1 1 calc R . .
C24' C 0.6668(2) 0.24603(17) 0.54492(14) 0.0289(5) Uani 1 1 d . . .
H24' H 0.5785 0.2567 0.5337 0.035 Uiso 1 1 calc R . .
C87 C 0.1892(7) -0.2014(5) -0.0733(5) 0.0553(19) Uiso 0.486(4) 1 d P A 1
H87A H 0.1233 -0.2629 -0.1195 0.083 Uiso 0.486(4) 1 calc PR A 1
H87B H 0.1829 -0.2092 -0.0168 0.083 Uiso 0.486(4) 1 calc PR A 1
H87C H 0.2836 -0.1979 -0.0854 0.083 Uiso 0.486(4) 1 calc PR A 1
O81 O 0.1566(5) -0.1054(4) -0.0708(3) 0.0534(15) Uani 0.486(4) 1 d P A 1
C81 C 0.2413(4) -0.0123(3) -0.0090(2) 0.0313(12) Uani 0.486(4) 1 d PGU A 1
C82 C 0.3520(4) -0.0068(2) 0.0487(3) 0.038(3) Uani 0.486(4) 1 d PGU A 1
H82 H 0.3759 -0.0700 0.0459 0.046 Uiso 0.486(4) 1 calc PR A 1
C83 C 0.4279(4) 0.0903(3) 0.1105(2) 0.0364(13) Uani 0.486(4) 1 d PGU A 1
H83 H 0.5042 0.0941 0.1502 0.044 Uiso 0.486(4) 1 calc PR A 1
C84 C 0.3932(4) 0.1819(3) 0.1146(2) 0.0425(15) Uani 0.486(4) 1 d PGU A 1
H84 H 0.4456 0.2489 0.1571 0.051 Uiso 0.486(4) 1 calc PR A 1
C85 C 0.2825(4) 0.1765(3) 0.0569(3) 0.0415(14) Uani 0.486(4) 1 d PGU A 1
H85 H 0.2586 0.2396 0.0597 0.050 Uiso 0.486(4) 1 calc PR A 1
C86 C 0.2066(4) 0.0793(3) -0.0049(2) 0.0398(14) Uani 0.486(4) 1 d PGU A 1
H86 H 0.1303 0.0756 -0.0447 0.048 Uiso 0.486(4) 1 calc PR A 1
C97 C 0.2258(7) 0.2286(5) 0.1100(4) 0.0674(19) Uani 0.514(4) 1 d P A 2
H97A H 0.2739 0.2995 0.1536 0.101 Uiso 0.514(4) 1 calc PR A 2
H97B H 0.1439 0.1967 0.1304 0.101 Uiso 0.514(4) 1 calc PR A 2
H97C H 0.1967 0.2352 0.0545 0.101 Uiso 0.514(4) 1 calc PR A 2
O91 O 0.3177(5) 0.1619(4) 0.0974(3) 0.0651(14) Uani 0.514(4) 1 d P A 2
C91 C 0.2667(4) 0.0571(3) 0.0358(3) 0.0501(15) Uani 0.514(4) 1 d PGU A 2
C92 C 0.1424(4) 0.0207(3) -0.0220(3) 0.0454(14) Uani 0.514(4) 1 d PGU A 2
H92 H 0.0881 0.0681 -0.0223 0.054 Uiso 0.514(4) 1 calc PR A 2
C93 C 0.0971(5) -0.0847(4) -0.0792(3) 0.0522(19) Uani 0.514(4) 1 d PGU A 2
H93 H 0.0119 -0.1096 -0.1188 0.063 Uiso 0.514(4) 1 calc PR A 2
C94 C 0.1763(5) -0.1538(4) -0.0787(3) 0.062(2) Uani 0.514(4) 1 d PGU A 2
H94 H 0.1453 -0.2261 -0.1179 0.074 Uiso 0.514(4) 1 calc PR A 2
C95 C 0.3007(5) -0.1175(4) -0.0209(3) 0.0699(19) Uani 0.514(4) 1 d PGU A 2
H95 H 0.3550 -0.1648 -0.0206 0.084 Uiso 0.514(4) 1 calc PR A 2
C96 C 0.3459(4) -0.0120(4) 0.0363(3) 0.066(4) Uani 0.514(4) 1 d PGU A 2
H96 H 0.4312 0.0129 0.0759 0.079 Uiso 0.514(4) 1 calc PR A 2

loop_
_atom_site_aniso_label
_atom_site_aniso_U_11
_atom_site_aniso_U_22
_atom_site_aniso_U_33
_atom_site_aniso_U_23
_atom_site_aniso_U_13
_atom_site_aniso_U_12
O1 0.0308(8) 0.0284(8) 0.0231(8) 0.0011(6) 0.0088(6) -0.0015(6)
N1 0.0310(10) 0.0138(8) 0.0169(8) 0.0048(7) -0.0016(7) 0.0001(7)
C1 0.0225(11) 0.0215(10) 0.0184(10) 0.0045(8) -0.0021(8) 0.0048(8)
C2 0.0258(11) 0.0259(11) 0.0152(10) 0.0049(8) 0.0035(8) 0.0068(9)
C3 0.0252(11) 0.0231(11) 0.0225(11) 0.0090(9) 0.0002(9) -0.0010(9)
C4 0.0278(12) 0.0350(12) 0.0261(11) 0.0096(10) 0.0086(9) 0.0028(10)
C5 0.0266(11) 0.0227(11) 0.0206(10) 0.0046(9) 0.0023(9) 0.0057(9)
C6 0.0302(12) 0.0242(11) 0.0203(10) 0.0059(9) 0.0030(9) 0.0063(9)
C7 0.0234(11) 0.0210(10) 0.0200(10) 0.0043(8) -0.0006(8) 0.0067(8)
C8 0.0192(10) 0.0192(10) 0.0256(11) 0.0086(9) 0.0022(8) 0.0022(8)
C9 0.0235(11) 0.0194(10) 0.0190(10) 0.0046(8) 0.0046(8) 0.0062(8)
C10 0.0211(10) 0.0173(10) 0.0206(10) 0.0058(8) 0.0005(8) 0.0056(8)
C11 0.0246(11) 0.0242(11) 0.0222(11) 0.0095(9) 0.0035(9) 0.0013(9)
C12 0.0324(12) 0.0261(11) 0.0168(10) 0.0046(9) 0.0043(9) 0.0047(9)
C13 0.0276(11) 0.0159(10) 0.0156(10) 0.0034(8) 0.0036(8) 0.0040(8)
C14 0.0294(12) 0.0242(11) 0.0270(11) 0.0093(9) 0.0059(9) 0.0052(9)
C15 0.0408(14) 0.0246(12) 0.0328(13) 0.0090(10) 0.0108(11) -0.0023(10)
C16 0.0661(18) 0.0226(12) 0.0367(13) 0.0181(10) 0.0251(12) 0.0153(11)
C17 0.0559(16) 0.0469(15) 0.0377(13) 0.0289(12) 0.0214(12) 0.0328(13)
C18 0.0283(12) 0.0371(12) 0.0275(11) 0.0168(10) 0.0078(9) 0.0108(10)
C19 0.0176(10) 0.0188(10) 0.0184(10) 0.0060(8) 0.0037(8) 0.0028(8)
C20 0.0222(10) 0.0186(10) 0.0215(10) 0.0054(8) 0.0043(8) 0.0061(8)
C21 0.0244(11) 0.0259(11) 0.0201(10) 0.0028(9) 0.0044(9) 0.0037(9)
C22 0.0268(11) 0.0364(12) 0.0181(10) 0.0118(9) 0.0027(9) 0.0041(9)
C23 0.0294(12) 0.0265(11) 0.0288(11) 0.0165(10) 0.0050(9) 0.0050(9)
C24 0.0259(11) 0.0179(10) 0.0215(10) 0.0056(8) 0.0039(8) 0.0029(8)
O1' 0.0383(9) 0.0263(8) 0.0263(8) 0.0031(6) 0.0131(7) 0.0030(7)
N1' 0.0331(10) 0.0143(8) 0.0197(9) 0.0043(7) 0.0027(7) 0.0019(7)
C1' 0.0318(12) 0.0195(10) 0.0176(10) 0.0033(8) -0.0017(9) 0.0055(9)
C2' 0.0304(12) 0.0255(11) 0.0167(10) 0.0060(9) 0.0056(9) 0.0099(9)
C3' 0.0222(11) 0.0215(10) 0.0257(11) 0.0089(9) 0.0032(9) 0.0029(8)
C4' 0.0364(13) 0.0317(12) 0.0264(11) 0.0110(10) 0.0139(10) 0.0055(10)
C5' 0.0331(12) 0.0249(11) 0.0226(11) 0.0082(9) 0.0044(9) 0.0078(9)
C6' 0.0315(12) 0.0260(11) 0.0224(11) 0.0073(9) 0.0017(9) 0.0080(9)
C7' 0.0314(12) 0.0186(10) 0.0200(10) 0.0074(8) -0.0020(9) 0.0074(9)
C8' 0.0256(11) 0.0197(10) 0.0296(11) 0.0090(9) 0.0018(9) 0.0008(8)
C9' 0.0289(11) 0.0210(10) 0.0241(11) 0.0080(9) 0.0080(9) 0.0075(9)
C10' 0.0280(11) 0.0154(10) 0.0193(10) 0.0067(8) 0.0026(8) 0.0059(8)
C11' 0.0242(11) 0.0228(11) 0.0262(11) 0.0058(9) 0.0042(9) 0.0031(9)
C12' 0.0286(12) 0.0250(11) 0.0226(11) 0.0050(9) 0.0063(9) 0.0093(9)
C13' 0.0226(10) 0.0180(10) 0.0283(11) 0.0094(9) 0.0098(9) 0.0082(8)
C14' 0.0234(11) 0.0187(10) 0.0333(12) 0.0073(9) 0.0053(9) 0.0060(8)
C15' 0.0244(11) 0.0182(11) 0.0470(14) 0.0090(10) 0.0078(10) 0.0067(9)
C16' 0.0321(13) 0.0228(12) 0.0569(16) 0.0217(11) 0.0227(11) 0.0124(10)
C17' 0.0386(13) 0.0339(13) 0.0382(13) 0.0211(11) 0.0190(11) 0.0179(10)
C18' 0.0327(12) 0.0237(11) 0.0306(12) 0.0105(9) 0.0100(10) 0.0089(9)
C19' 0.0259(11) 0.0113(9) 0.0218(10) 0.0038(8) 0.0045(8) 0.0020(8)
C20' 0.0299(12) 0.0230(11) 0.0290(11) 0.0096(9) 0.0126(9) 0.0081(9)
C22' 0.0325(12) 0.0259(11) 0.0238(11) 0.0090(9) 0.0029(9) 0.0071(9)
C21' 0.0249(11) 0.0270(11) 0.0363(12) 0.0143(10) 0.0054(9) 0.0084(9)
C23' 0.0349(13) 0.0393(13) 0.0249(11) 0.0093(10) 0.0110(10) 0.0148(10)
C24' 0.0256(11) 0.0323(12) 0.0269(11) 0.0071(9) 0.0039(9) 0.0107(9)
O81 0.051(3) 0.057(3) 0.037(3) 0.010(2) -0.002(2) 0.001(3)
C81 0.030(3) 0.035(3) 0.024(2) 0.011(2) 0.007(2) -0.001(2)
C82 0.033(4) 0.057(4) 0.037(3) 0.028(3) 0.013(3) 0.020(3)
C83 0.034(2) 0.037(3) 0.035(2) 0.018(2) 0.0004(19) 0.000(2)
C84 0.040(3) 0.039(3) 0.046(3) 0.020(2) 0.004(3) 0.000(3)
C85 0.042(3) 0.040(3) 0.049(3) 0.024(3) 0.007(3) 0.012(2)
C86 0.035(3) 0.054(3) 0.038(3) 0.026(2) 0.007(2) 0.013(2)
C97 0.072(4) 0.061(4) 0.063(4) 0.024(3) 0.007(3) 0.006(3)
O91 0.039(3) 0.100(4) 0.056(3) 0.042(3) 0.007(3) -0.001(3)
C91 0.045(3) 0.075(3) 0.043(3) 0.036(3) 0.017(2) 0.015(3)
C92 0.047(3) 0.051(3) 0.048(3) 0.030(2) 0.012(2) 0.014(2)
C93 0.053(4) 0.063(4) 0.054(3) 0.030(3) 0.023(3) 0.024(3)
C94 0.078(4) 0.079(5) 0.054(4) 0.040(3) 0.035(3) 0.041(4)
C95 0.078(4) 0.096(4) 0.071(3) 0.050(3) 0.038(3) 0.052(3)
C96 0.062(5) 0.097(6) 0.053(4) 0.043(4) 0.026(3) 0.021(4)

loop_
_atom_type_symbol
_atom_type_description
_atom_type_scat_dispersion_real
_atom_type_scat_dispersion_imag
_atom_type_scat_source
C C 0.0033 0.0016 'International Tables Vol C Tables 4.2.6.8 and 6.1.1.4'
H H 0.0000 0.0000 'International Tables Vol C Tables 4.2.6.8 and 6.1.1.4'
N N 0.0061 0.0033 'International Tables Vol C Tables 4.2.6.8 and 6.1.1.4'
O O 0.0106 0.0060 'International Tables Vol C Tables 4.2.6.8 and 6.1.1.4'

loop_
_geom_angle_atom_site_label_1
_geom_angle_atom_site_label_2
_geom_angle_atom_site_label_3
_geom_angle
C2 O1 C4 117.73(15)
C19 N1 C10 122.09(15)
C19 N1 C13 119.10(15)
C10 N1 C13 118.73(15)
C3' C1 C2 117.35(18)
C3' C1 C5 122.92(18)
C2 C1 C5 119.68(18)
O1 C2 C3 122.95(18)
O1 C2 C1 116.26(17)
C3 C2 C1 120.79(18)
C2 C3 C1' 121.56(19)
C2 C3 H3 119.2
C1' C3 H3 119.2
O1 C4 H4A 109.5
O1 C4 H4B 109.5
H4A C4 H4B 109.5
O1 C4 H4C 109.5
H4A C4 H4C 109.5
H4B C4 H4C 109.5
C6 C5 C1 125.86(19)
C6 C5 H5 117.1
C1 C5 H5 117.1
C5 C6 C7 127.4(2)
C5 C6 H6 116.3
C7 C6 H6 116.3
C12 C7 C8 117.11(18)
C12 C7 C6 119.34(18)
C8 C7 C6 123.51(18)
C9 C8 C7 121.46(18)
C9 C8 H8 119.3
C7 C8 H8 119.3
C8 C9 C10 120.26(18)
C8 C9 H9 119.9
C10 C9 H9 119.9
C11 C10 C9 118.78(18)
C11 C10 N1 119.91(17)
C9 C10 N1 121.31(17)
C12 C11 C10 120.31(19)
C12 C11 H11 119.8
C10 C11 H11 119.8
C11 C12 C7 121.97(19)
C11 C12 H12 119.0
C7 C12 H12 119.0
C18 C13 C14 119.87(19)
C18 C13 N1 119.38(18)
C14 C13 N1 120.73(18)
C15 C14 C13 119.9(2)
C15 C14 H14 120.1
C13 C14 H14 120.1
C16 C15 C14 120.3(2)
C16 C15 H15 119.8
C14 C15 H15 119.8
C15 C16 C17 119.9(2)
C15 C16 H16 120.1
C17 C16 H16 120.1
C16 C17 C18 120.3(2)
C16 C17 H17 119.8
C18 C17 H17 119.8
C13 C18 C17 119.7(2)
C13 C18 H18 120.1
C17 C18 H18 120.1
C20 C19 C24 118.58(18)
C20 C19 N1 119.69(17)
C24 C19 N1 121.72(17)
C21 C20 C19 120.67(18)
C21 C20 H20 119.7
C19 C20 H20 119.7
C22 C21 C20 120.71(19)
C22 C21 H21 119.6
C20 C21 H21 119.6
C21 C22 C23 119.15(19)
C21 C22 H22 120.4
C23 C22 H22 120.4
C24 C23 C22 120.84(19)
C24 C23 H23 119.6
C22 C23 H23 119.6
C23 C24 C19 120.04(18)
C23 C24 H24 120.0
C19 C24 H24 120.0
C2' O1' C4' 117.20(16)
C13' N1' C10' 121.02(16)
C13' N1' C19' 119.72(16)
C10' N1' C19' 115.27(15)
C3 C1' C2' 117.47(18)
C3 C1' C5' 123.06(19)
C2' C1' C5' 119.45(18)
O1' C2' C3' 123.02(18)
O1' C2' C1' 116.11(17)
C3' C2' C1' 120.87(18)
C2' C3' C1 121.92(19)
C2' C3' H3' 119.0
C1 C3' H3' 119.0
O1' C4' H4A' 109.5
O1' C4' H4B' 109.5
H4A' C4' H4B' 109.5
O1' C4' H4C' 109.5
H4A' C4' H4C' 109.5
H4B' C4' H4C' 109.5
C6' C5' C1' 125.7(2)
C6' C5' H5' 117.2
C1' C5' H5' 117.2
C5' C6' C7' 126.7(2)
C5' C6' H6' 116.7
C7' C6' H6' 116.7
C12' C7' C8' 117.58(18)
C12' C7' C6' 118.66(19)
C8' C7' C6' 123.75(19)
C9' C8' C7' 120.91(19)
C9' C8' H8' 119.5
C7' C8' H8' 119.5
C8' C9' C10' 120.70(19)
C8' C9' H9' 119.6
C10' C9' H9' 119.6
C9' C10' C11' 118.87(18)
C9' C10' N1' 119.13(18)
C11' C10' N1' 121.97(18)
C12' C11' C10' 120.35(19)
C12' C11' H11' 119.8
C10' C11' H11' 119.8
C11' C12' C7' 121.58(19)
C11' C12' H12' 119.2
C7' C12' H12' 119.2
C18' C13' C14' 118.25(18)
C18' C13' N1' 121.21(18)
C14' C13' N1' 120.44(18)
C15' C14' C13' 120.6(2)
C15' C14' H14' 119.7
C13' C14' H14' 119.7
C16' C15' C14' 121.0(2)
C16' C15' H15' 119.5
C14' C15' H15' 119.5
C15' C16' C17' 118.8(2)
C15' C16' H16' 120.6
C17' C16' H16' 120.6
C16' C17' C18' 121.0(2)
C16' C17' H17' 119.5
C18' C17' H17' 119.5
C17' C18' C13' 120.3(2)
C17' C18' H18' 119.9
C13' C18' H18' 119.9
C24' C19' C20' 119.75(19)
C24' C19' N1' 120.07(18)
C20' C19' N1' 120.18(18)
C21' C20' C19' 120.47(19)
C21' C20' H20' 119.8
C19' C20' H20' 119.8
C23' C22' C21' 119.8(2)
C23' C22' H22' 120.1
C21' C22' H22' 120.1
C20' C21' C22' 119.9(2)
C20' C21' H21' 120.1
C22' C21' H21' 120.1
C22' C23' C24' 120.5(2)
C22' C23' H23' 119.7
C24' C23' H23' 119.7
C19' C24' C23' 119.6(2)
C19' C24' H24' 120.2
C23' C24' H24' 120.2
O81 C87 H87A 109.5
O81 C87 H87B 109.5
H87A C87 H87B 109.5
O81 C87 H87C 109.5
H87A C87 H87C 109.5
H87B C87 H87C 109.5
C81 O81 C87 115.9(5)
O81 C81 C82 124.4(3)
O81 C81 C86 115.6(3)
C82 C81 C86 120.0
C81 C82 C83 120.0
C81 C82 H82 120.0
C83 C82 H82 120.0
C84 C83 C82 120.0
C84 C83 H83 120.0
C82 C83 H83 120.0
C83 C84 C85 120.0
C83 C84 H84 120.0
C85 C84 H84 120.0
C86 C85 C84 120.0
C86 C85 H85 120.0
C84 C85 H85 120.0
C85 C86 C81 120.0
C85 C86 H86 120.0
C81 C86 H86 120.0
O91 C97 H97A 109.5
O91 C97 H97B 109.5
H97A C97 H97B 109.5
O91 C97 H97C 109.5
H97A C97 H97C 109.5
H97B C97 H97C 109.5
C91 O91 C97 117.5(4)
C92 C91 C96 120.0
C92 C91 O91 123.4(4)
C96 C91 O91 116.6(4)
C93 C92 C91 120.0
C93 C92 H92 120.0
C91 C92 H92 120.0
C92 C93 C94 120.0
C92 C93 H93 120.0
C94 C93 H93 120.0
C93 C94 C95 120.0
C93 C94 H94 120.0
C95 C94 H94 120.0
C94 C95 C96 120.0
C94 C95 H95 120.0
C96 C95 H95 120.0
C95 C96 C91 120.0
C95 C96 H96 120.0
C91 C96 H96 120.0

loop_
_geom_bond_atom_site_label_1
_geom_bond_atom_site_label_2
_geom_bond_distance
O1 C2 1.372(2)
O1 C4 1.432(2)
N1 C19 1.414(2)
N1 C10 1.418(2)
N1 C13 1.433(2)
C1 C3' 1.401(3)
C1 C2 1.405(3)
C1 C5 1.464(3)
C2 C3 1.384(3)
C3 C1' 1.403(3)
C3 H3 0.9500
C4 H4A 0.9800
C4 H4B 0.9800
C4 H4C 0.9800
C5 C6 1.328(3)
C5 H5 0.9500
C6 C7 1.463(3)
C6 H6 0.9500
C7 C12 1.392(3)
C7 C8 1.402(3)
C8 C9 1.382(3)
C8 H8 0.9500
C9 C10 1.398(3)
C9 H9 0.9500
C10 C11 1.388(3)
C11 C12 1.381(3)
C11 H11 0.9500
C12 H12 0.9500
C13 C18 1.385(3)
C13 C14 1.386(3)
C14 C15 1.385(3)
C14 H14 0.9500
C15 C16 1.377(3)
C15 H15 0.9500
C16 C17 1.379(4)
C16 H16 0.9500
C17 C18 1.388(3)
C17 H17 0.9500
C18 H18 0.9500
C19 C20 1.394(3)
C19 C24 1.398(3)
C20 C21 1.382(3)
C20 H20 0.9500
C21 C22 1.377(3)
C21 H21 0.9500
C22 C23 1.387(3)
C22 H22 0.9500
C23 C24 1.386(3)
C23 H23 0.9500
C24 H24 0.9500
O1' C2' 1.376(2)
O1' C4' 1.430(2)
N1' C13' 1.403(2)
N1' C10' 1.437(2)
N1' C19' 1.445(3)
C1' C2' 1.403(3)
C1' C5' 1.469(3)
C2' C3' 1.377(3)
C3' H3' 0.9500
C4' H4A' 0.9800
C4' H4B' 0.9800
C4' H4C' 0.9800
C5' C6' 1.326(3)
C5' H5' 0.9500
C6' C7' 1.474(3)
C6' H6' 0.9500
C7' C12' 1.392(3)
C7' C8' 1.401(3)
C8' C9' 1.384(3)
C8' H8' 0.9500
C9' C10' 1.386(3)
C9' H9' 0.9500
C10' C11' 1.391(3)
C11' C12' 1.380(3)
C11' H11' 0.9500
C12' H12' 0.9500
C13' C18' 1.393(3)
C13' C14' 1.399(3)
C14' C15' 1.381(3)
C14' H14' 0.9500
C15' C16' 1.381(3)
C15' H15' 0.9500
C16' C17' 1.382(3)
C16' H16' 0.9500
C17' C18' 1.391(3)
C17' H17' 0.9500
C18' H18' 0.9500
C19' C24' 1.384(3)
C19' C20' 1.387(3)
C20' C21' 1.381(3)
C20' H20' 0.9500
C22' C23' 1.378(3)
C22' C21' 1.386(3)
C22' H22' 0.9500
C21' H21' 0.9500
C23' C24' 1.392(3)
C23' H23' 0.9500
C24' H24' 0.9500
C87 O81 1.434(8)
C87 H87A 0.9800
C87 H87B 0.9800
C87 H87C 0.9800
O81 C81 1.374(5)
C81 C82 1.378(2)
C81 C86 1.378(2)
C82 C83 1.378(2)
C82 H82 0.9500
C83 C84 1.378(2)
C83 H83 0.9500
C84 C85 1.378(2)
C84 H84 0.9500
C85 C86 1.378(2)
C85 H85 0.9500
C86 H86 0.9500
C97 O91 1.436(8)
C97 H97A 0.9800
C97 H97B 0.9800
C97 H97C 0.9800
O91 C91 1.406(6)
C91 C92 1.386(3)
C91 C96 1.386(3)
C92 C93 1.386(3)
C92 H92 0.9500
C93 C94 1.386(3)
C93 H93 0.9500
C94 C95 1.386(3)
C94 H94 0.9500
C95 C96 1.386(3)
C95 H95 0.9500
C96 H96 0.9500
